data_4034521
loop_
_publ_author_name
'Sokolenko, Yevhenii M.'
'Yurov, Yevhen Yu'
'Vashchenko, Bohdan V.'
'Hryshchuk, Oleksandr V.'
'Filimonova, Yuliia'
'Ostapchuk, Eugeniy N.'
'Artemenko, Artem'
'Zaremba, Oleg V.'
'Grygorenko, Oleksandr O.'

_publ_section_title
;
 Far Away from Flatland. Synthesis and Molecular Structure of
 Dihetera[3.3.<i>n</i>]propellanes and Trihetera[3.3.<i>n</i>]propellanes:
 Advanced Analogues of Morpholine/Piperazine.
;
_journal_issue 21
_journal_name_full 'The Journal of organic chemistry'
_journal_page_first 13908
_journal_page_last 13921
_journal_paper_doi 10.1021/acs.joc.9b02067
_journal_volume 84
_journal_year 2019
_chemical_formula_moiety 'C8 H14 N O, Cl'
_chemical_formula_sum 'C8 H14 Cl N O'
_chemical_formula_weight 175.65
_space_group_crystal_system monoclinic
_space_group_IT_number 14
_space_group_name_Hall '-P 2ybc'
_space_group_name_H-M_alt 'P 1 21/c 1'
_atom_sites_solution_hydrogens geom
_audit_creation_method SHELXL-2016/4
_cell_angle_alpha 90
_cell_angle_beta 116.478(5)
_cell_angle_gamma 90
_cell_formula_units_Z 4
_cell_length_a 13.372(3)
_cell_length_b 5.9409(15)
_cell_length_c 12.492(3)
_cell_measurement_reflns_used 708
_cell_measurement_temperature 173(2)
_cell_measurement_theta_max 24.39
_cell_measurement_theta_min 3.26
_cell_volume 888.3(4)
_computing_cell_refinement 'Bruker SMART'
_computing_data_collection 'Bruker SMART'
_computing_data_reduction 'Bruker SAINT'
_computing_molecular_graphics 'Bruker SHELXTL'
_computing_publication_material 'Bruker SHELXTL'
_computing_structure_refinement 'SHELXL-2016/4 (Sheldrick, 2016)'
_computing_structure_solution 'Bruker SHELXTL'
_diffrn_ambient_temperature 173(2)
_diffrn_measured_fraction_theta_full 1.000
_diffrn_measured_fraction_theta_max 0.992
_diffrn_measurement_device_type 'CCD area detector'
_diffrn_measurement_method 'omega scans'
_diffrn_radiation_monochromator graphite
_diffrn_radiation_source 'sealed tube'
_diffrn_radiation_type MoK\a
_diffrn_radiation_wavelength 0.71073
_diffrn_reflns_av_R_equivalents 0.0471
_diffrn_reflns_av_unetI/netI 0.0289
_diffrn_reflns_Laue_measured_fraction_full 1.000
_diffrn_reflns_Laue_measured_fraction_max 0.992
_diffrn_reflns_limit_h_max 16
_diffrn_reflns_limit_h_min -16
_diffrn_reflns_limit_k_max 7
_diffrn_reflns_limit_k_min -7
_diffrn_reflns_limit_l_max 15
_diffrn_reflns_limit_l_min -15
_diffrn_reflns_number 14085
_diffrn_reflns_point_group_measured_fraction_full 1.000
_diffrn_reflns_point_group_measured_fraction_max 0.992
_diffrn_reflns_theta_full 25.242
_diffrn_reflns_theta_max 26.583
_diffrn_reflns_theta_min 1.701
_exptl_absorpt_coefficient_mu 0.374
_exptl_absorpt_correction_T_max 0.97
_exptl_absorpt_correction_T_min 0.87
_exptl_absorpt_correction_type multi-scan
_exptl_absorpt_process_details SADABS
_exptl_crystal_colour colourless
_exptl_crystal_density_diffrn 1.313
_exptl_crystal_description plate
_exptl_crystal_F_000 376
_exptl_crystal_size_max 0.470
_exptl_crystal_size_mid 0.220
_exptl_crystal_size_min 0.090
_refine_diff_density_max 0.327
_refine_diff_density_min -0.295
_refine_diff_density_rms 0.047
_refine_ls_extinction_method none
_refine_ls_goodness_of_fit_ref 1.036
_refine_ls_hydrogen_treatment constr
_refine_ls_matrix_type full
_refine_ls_number_parameters 100
_refine_ls_number_reflns 1851
_refine_ls_number_restraints 0
_refine_ls_restrained_S_all 1.036
_refine_ls_R_factor_all 0.0467
_refine_ls_R_factor_gt 0.0359
_refine_ls_shift/su_max 0.011
_refine_ls_shift/su_mean 0.001
_refine_ls_structure_factor_coef Fsqd
_refine_ls_weighting_details 'w=1/[\s^2^(Fo^2^)+(0.0431P)^2^+0.4204P] where P=(Fo^2^+2Fc^2^)/3'
_refine_ls_weighting_scheme calc
_refine_ls_wR_factor_gt 0.0877
_refine_ls_wR_factor_ref 0.0936
_reflns_Friedel_coverage 0.000
_reflns_number_gt 1530
_reflns_number_total 1851
_reflns_threshold_expression 'I > 2\s(I)'
_cod_data_source_file jo9b02067_si_004.cif
_cod_data_source_block xr119
_cod_original_sg_symbol_H-M 'P 21/c'
_cod_database_code 4034521
_shelx_shelxl_version_number 2016/4
_shelx_space_group_comment
;
The symmetry employed for this shelxl refinement is uniquely defined
by the following loop, which should always be used as a source of
symmetry information in preference to the above space-group names.
They are only intended as comments.
;
_shelx_estimated_absorpt_t_min 0.844
_shelx_estimated_absorpt_t_max 0.967

loop_
_space_group_symop_operation_xyz
'x, y, z'
'-x, y+1/2, -z+1/2'
'-x, -y, -z'
'x, -y-1/2, z-1/2'

loop_
_atom_site_label
_atom_site_type_symbol
_atom_site_fract_x
_atom_site_fract_y
_atom_site_fract_z
_atom_site_U_iso_or_equiv
_atom_site_adp_type
_atom_site_occupancy
_atom_site_site_symmetry_order
_atom_site_calc_flag
_atom_site_refinement_flags_posn
_atom_site_refinement_flags_adp
CL1 Cl 0.10814(4) 0.44053(9) 0.42151(4) 0.03888(18) Uani 1 1 d . .
N1 N 0.11439(11) 0.8175(2) 0.70564(13) 0.0247(3) Uani 1 1 d . .
H1A H 0.119558 0.879146 0.774613 0.030 Uiso 1 1 calc R U
H1B H 0.044535 0.759645 0.663941 0.030 Uiso 1 1 calc R U
O1 O 0.40575(9) 0.8599(2) 0.64140(11) 0.0273(3) Uani 1 1 d . .
C1 C 0.36803(14) 0.6656(3) 0.68102(16) 0.0257(4) Uani 1 1 d . .
H1C H 0.432059 0.573180 0.735752 0.031 Uiso 1 1 calc R U
H1D H 0.318596 0.571670 0.612245 0.031 Uiso 1 1 calc R U
C2 C 0.30451(13) 0.7607(3) 0.74566(14) 0.0206(4) Uani 1 1 d . .
C3 C 0.26368(13) 0.9964(3) 0.68562(14) 0.0206(4) Uani 1 1 d . .
C4 C 0.31408(15) 1.0147(3) 0.59854(16) 0.0279(4) Uani 1 1 d . .
H4A H 0.258399 0.973838 0.516679 0.034 Uiso 1 1 calc R U
H4B H 0.340435 1.170009 0.597332 0.034 Uiso 1 1 calc R U
C5 C 0.13735(14) 0.9917(3) 0.63258(16) 0.0258(4) Uani 1 1 d . .
H5A H 0.107641 1.140390 0.640075 0.031 Uiso 1 1 calc R U
H5B H 0.103690 0.948308 0.547125 0.031 Uiso 1 1 calc R U
C6 C 0.20042(13) 0.6373(3) 0.73259(16) 0.0246(4) Uani 1 1 d . .
H6A H 0.176186 0.526542 0.666564 0.029 Uiso 1 1 calc R U
H6B H 0.214156 0.557616 0.807489 0.029 Uiso 1 1 calc R U
C7 C 0.32922(14) 1.1086(3) 0.80941(16) 0.0263(4) Uani 1 1 d . .
H7A H 0.387501 1.214853 0.812570 0.032 Uiso 1 1 calc R U
H7B H 0.280648 1.179706 0.840729 0.032 Uiso 1 1 calc R U
C8 C 0.37567(14) 0.8783(3) 0.86603(15) 0.0281(4) Uani 1 1 d . .
H8A H 0.355101 0.835465 0.930218 0.034 Uiso 1 1 calc R U
H8B H 0.457135 0.862486 0.893436 0.034 Uiso 1 1 calc R U

loop_
_atom_site_aniso_label
_atom_site_aniso_U_11
_atom_site_aniso_U_22
_atom_site_aniso_U_33
_atom_site_aniso_U_23
_atom_site_aniso_U_13
_atom_site_aniso_U_12
CL1 0.0304(3) 0.0564(4) 0.0277(3) 0.0013(2) 0.01101(19) -0.0173(2)
N1 0.0210(7) 0.0249(8) 0.0288(7) -0.0030(6) 0.0115(6) -0.0038(6)
O1 0.0239(6) 0.0272(7) 0.0343(7) -0.0019(5) 0.0162(5) -0.0015(5)
C1 0.0240(8) 0.0208(9) 0.0316(9) -0.0011(7) 0.0119(7) 0.0021(7)
C2 0.0206(8) 0.0173(8) 0.0217(8) 0.0004(6) 0.0073(6) 0.0009(6)
C3 0.0205(8) 0.0165(8) 0.0247(8) 0.0008(6) 0.0099(7) -0.0002(6)
C4 0.0296(9) 0.0269(10) 0.0290(9) 0.0046(7) 0.0146(8) 0.0011(7)
C5 0.0223(8) 0.0228(9) 0.0290(9) 0.0038(7) 0.0086(7) 0.0024(7)
C6 0.0272(9) 0.0184(8) 0.0289(9) 0.0001(7) 0.0132(7) -0.0011(7)
C7 0.0261(9) 0.0225(9) 0.0302(9) -0.0070(7) 0.0125(7) -0.0054(7)
C8 0.0262(9) 0.0307(10) 0.0222(8) -0.0007(7) 0.0062(7) -0.0020(7)

loop_
_atom_type_symbol
_atom_type_description
_atom_type_scat_dispersion_real
_atom_type_scat_dispersion_imag
_atom_type_scat_source
C C 0.0033 0.0016 'International Tables Vol C Tables 4.2.6.8 and 6.1.1.4'
H H 0.0000 0.0000 'International Tables Vol C Tables 4.2.6.8 and 6.1.1.4'
N N 0.0061 0.0033 'International Tables Vol C Tables 4.2.6.8 and 6.1.1.4'
O O 0.0106 0.0060 'International Tables Vol C Tables 4.2.6.8 and 6.1.1.4'
Cl Cl 0.1484 0.1585 'International Tables Vol C Tables 4.2.6.8 and 6.1.1.4'

loop_
_geom_angle_atom_site_label_1
_geom_angle_atom_site_label_2
_geom_angle_atom_site_label_3
_geom_angle
C6 N1 C5 106.57(12)
C4 O1 C1 105.78(12)
O1 C1 C2 104.50(13)
C6 C2 C1 117.86(14)
C6 C2 C8 117.50(14)
C1 C2 C8 116.02(14)
C6 C2 C3 105.86(12)
C1 C2 C3 103.66(13)
C8 C2 C3 89.66(12)
C5 C3 C4 116.92(14)
C5 C3 C7 117.98(14)
C4 C3 C7 116.78(14)
C5 C3 C2 106.00(13)
C4 C3 C2 103.65(13)
C7 C3 C2 89.16(12)
O1 C4 C3 105.40(13)
N1 C5 C3 103.73(13)
N1 C6 C2 104.79(13)
C8 C7 C3 90.51(13)
C7 C8 C2 90.42(12)

loop_
_geom_bond_atom_site_label_1
_geom_bond_atom_site_label_2
_geom_bond_distance
N1 C6 1.496(2)
N1 C5 1.499(2)
O1 C4 1.432(2)
O1 C1 1.434(2)
C1 C2 1.518(2)
C2 C6 1.516(2)
C2 C8 1.542(2)
C2 C3 1.567(2)
C3 C5 1.515(2)
C3 C4 1.518(2)
C3 C7 1.548(2)
C7 C8 1.538(3)
